data_4347519
loop_
_publ_author_name
'Marmier, Mathieu'
'Wise, Matthew D.'
'Holstein, Julian J.'
'Pattison, Philip'
'Schenk, Kurt'
'Solari, Euro'
'Scopelliti, Rosario'
'Severin, Kay'

_publ_section_title
;
 Carboxylic Acid Functionalized Clathrochelate Complexes: Large, Robust,
 and Easy-to-Access Metalloligands.
;
_journal_issue 8
_journal_name_full 'Inorganic chemistry'
_journal_page_first 4006
_journal_page_last 4015
_journal_paper_doi 10.1021/acs.inorgchem.6b00276
_journal_volume 55
_journal_year 2016
_chemical_formula_moiety '3 (C50 H47 B2 N6 O13 Zn2) (O1 ZN4)'
_chemical_formula_sum 'C150 H141 B6 N18 O40 Zn10'
_chemical_formula_weight 3554.36
_space_group_crystal_system rhombohedral
_space_group_IT_number 166
_space_group_name_Hall '-P 3* 2'
_space_group_name_H-M_alt 'R -3 m :R'
_atom_sites_solution_hydrogens geom
_audit_creation_method SHELXL-2014/7
_cell_angle_alpha 70.755(7)
_cell_angle_beta 70.755(7)
_cell_angle_gamma 70.755(7)
_cell_formula_units_Z 2
_cell_length_a 27.750(5)
_cell_length_b 27.750(5)
_cell_length_c 27.750(5)
_cell_measurement_reflns_used 80
_cell_measurement_temperature 180(2)
_cell_measurement_theta_max 22
_cell_measurement_theta_min 3
_cell_volume 18453(6)
_computing_cell_refinement 'Dirax/lsq (Duisenberg & Schreurs, 1989-2000)'
_computing_data_collection 'Collect (Bruker AXS BV, 1997-2004)'
_computing_data_reduction 'EvalCCD (Duisenberg & Schreurs, 1990-2000)'
_computing_molecular_graphics 'shelXle (Huebschle, 2014)'
_computing_publication_material 'enCIFer 1.3, CCDC, 2008'
_computing_structure_refinement 'SHELXL-2014/7 (Sheldrick, 2014)'
_computing_structure_solution 'SHELXS-97 (Sheldrick, 1990)'
_diffrn_ambient_temperature 180(2)
_diffrn_measured_fraction_theta_full 0.991
_diffrn_measured_fraction_theta_max 0.998
_diffrn_measurement_device_type 'Bruker APEX II CCD'
_diffrn_measurement_method 'phi and omega scans'
_diffrn_radiation_monochromator graphite
_diffrn_radiation_source 'fine-focus sealed tube'
_diffrn_radiation_type MoK\a
_diffrn_radiation_wavelength 0.71073
_diffrn_reflns_av_R_equivalents 0.1109
_diffrn_reflns_av_unetI/netI 0.0356
_diffrn_reflns_Laue_measured_fraction_full 0.991
_diffrn_reflns_Laue_measured_fraction_max 0.998
_diffrn_reflns_limit_h_max 23
_diffrn_reflns_limit_h_min -23
_diffrn_reflns_limit_k_max 23
_diffrn_reflns_limit_k_min -23
_diffrn_reflns_limit_l_max 23
_diffrn_reflns_limit_l_min -23
_diffrn_reflns_number 84372
_diffrn_reflns_point_group_measured_fraction_full 0.991
_diffrn_reflns_point_group_measured_fraction_max 0.998
_diffrn_reflns_theta_full 8.500
_diffrn_reflns_theta_max 17.222
_diffrn_reflns_theta_min 1.267
_exptl_absorpt_coefficient_mu 0.673
_exptl_absorpt_correction_T_max 0.7444
_exptl_absorpt_correction_T_min 0.4938
_exptl_absorpt_correction_type multi-scan
_exptl_absorpt_process_details 'SADABS 2008, Bruker AXS, 2008'
_exptl_crystal_colour yellow
_exptl_crystal_density_diffrn 0.640
_exptl_crystal_description prism
_exptl_crystal_F_000 3634
_exptl_crystal_size_max 0.466
_exptl_crystal_size_mid 0.431
_exptl_crystal_size_min 0.360
_refine_diff_density_max 0.857
_refine_diff_density_min -1.195
_refine_diff_density_rms 0.094
_refine_ls_extinction_method none
_refine_ls_goodness_of_fit_ref 1.806
_refine_ls_hydrogen_treatment constr
_refine_ls_matrix_type full
_refine_ls_number_parameters 468
_refine_ls_number_reflns 4054
_refine_ls_number_restraints 1110
_refine_ls_restrained_S_all 1.677
_refine_ls_R_factor_all 0.1327
_refine_ls_R_factor_gt 0.1036
_refine_ls_shift/su_max 0.000
_refine_ls_shift/su_mean 0.000
_refine_ls_structure_factor_coef Fsqd
_refine_ls_weighting_details 'w=1/[\s^2^(Fo^2^)+(0.2000P)^2^] where P=(Fo^2^+2Fc^2^)/3'
_refine_ls_weighting_scheme calc
_refine_ls_wR_factor_gt 0.3446
_refine_ls_wR_factor_ref 0.3878
_reflns_Friedel_coverage 0.000
_reflns_number_gt 2946
_reflns_number_total 4054
_reflns_threshold_expression 'I > 2\s(I)'
_cod_data_source_file ic6b00276_si_004.cif
_cod_data_source_block mof16
_cod_original_cell_volume 18454(11)
_cod_database_code 4347519
_shelx_shelxl_version_number 2014/7
_shelx_space_group_comment
;
The symmetry employed for this shelxl refinement is uniquely defined
by the following loop, which should always be used as a source of
symmetry information in preference to the above space-group names.
They are only intended as comments.
;
_shelx_estimated_absorpt_t_min 0.744
_shelx_estimated_absorpt_t_max 0.794
_computing_refinement_gui 'shelXle (Huebschle, 2014)'
_computing_ligand_restraints 'Grade Web Server, http://grade.globalphasing.org'
_computing_molecular_model 'DSR (Kratzert, 2015)'

loop_
_space_group_symop_operation_xyz
'x, y, z'
'z, x, y'
'y, z, x'
'-y, -x, -z'
'-x, -z, -y'
'-z, -y, -x'
'-x, -y, -z'
'-z, -x, -y'
'-y, -z, -x'
'y, x, z'
'x, z, y'
'z, y, x'

loop_
_atom_site_label
_atom_site_type_symbol
_atom_site_fract_x
_atom_site_fract_y
_atom_site_fract_z
_atom_site_U_iso_or_equiv
_atom_site_adp_type
_atom_site_occupancy
_atom_site_site_symmetry_order
_atom_site_calc_flag
_atom_site_refinement_flags_posn
_atom_site_refinement_flags_adp
_atom_site_refinement_flags_occupancy
_atom_site_disorder_assembly
_atom_site_disorder_group
Zn1_1 Zn 0.93724(10) 0.38353(7) 0.38353(7) 0.0844(13) Uani 1 2 d S T P . .
Zn2_1 Zn 0.83677(9) 0.37573(6) 0.37573(6) 0.0765(12) Uani 1 2 d S T P . .
Zn3_1 Zn 0.41684(7) 0.41684(7) 0.41684(7) 0.100(2) Uani 1 6 d S T P . .
Zn4_1 Zn 0.44230(10) 0.34303(6) 0.34303(6) 0.0653(11) Uani 1 2 d S T P . .
C2_2 C 0.6363(8) 0.4130(7) 0.359(2) 0.109(5) Uani 0.37(2) 1 d D U P A -4
H2_2 H 0.6430 0.4455 0.3560 0.131 Uiso 0.37(2) 1 calc R U P A -4
C3_2 C 0.5873(8) 0.4130(7) 0.356(2) 0.111(5) Uani 0.37(2) 1 d D U P A -4
H3_2 H 0.5616 0.4452 0.3493 0.134 Uiso 0.37(2) 1 calc R U P A -4
C5_2 C 0.6201(7) 0.3249(11) 0.3504(18) 0.108(5) Uani 0.37(2) 1 d D U P A -4
H5_2 H 0.6170 0.2981 0.3382 0.130 Uiso 0.37(2) 1 calc R U P A -4
C6_2 C 0.6686(7) 0.3250(10) 0.3543(18) 0.106(5) Uani 0.37(2) 1 d D U P A -4
H6_2 H 0.6976 0.2957 0.3486 0.127 Uiso 0.37(2) 1 calc R U P A -4
C1_2 C 0.6766(5) 0.3664(4) 0.3664(4) 0.103(4) Uani 1 2 d DS TU P . .
C4_2 C 0.5760(5) 0.3645(4) 0.3645(4) 0.115(4) Uani 1 2 d DS TU P . .
B7_2 B 0.7330(6) 0.3680(5) 0.3680(5) 0.100(4) Uani 1 2 d DS TU P . .
O8_2 O 0.7329(4) 0.3482(4) 0.4237(4) 0.093(3) Uani 1 1 d D U . . .
N9_2 N 0.7792(5) 0.3446(5) 0.4352(5) 0.091(3) Uani 1 1 d D U . . .
C10_2 C 0.7762(5) 0.3222(6) 0.4838(5) 0.100(4) Uani 1 1 d D U . . .
H10_2 H 0.7450 0.3109 0.5040 0.120 Uiso 1 1 calc R U . . .
C11_2 C 0.8163(5) 0.3123(5) 0.5110(5) 0.110(4) Uani 1 1 d D U . . .
C12_2 C 0.8637(5) 0.3303(6) 0.4849(5) 0.104(4) Uani 1 1 d D U . . .
C13_2 C 0.9006(5) 0.3183(6) 0.5160(5) 0.117(4) Uani 1 1 d D U . . .
C14_2 C 0.8910(5) 0.2870(7) 0.5682(5) 0.138(5) Uani 1 1 d D U . . .
H14_2 H 0.9162 0.2788 0.5878 0.166 Uiso 1 1 calc R U . . .
C15_2 C 0.8464(5) 0.2677(6) 0.5920(5) 0.152(5) Uani 1 1 d D U . . .
C16_2 C 0.8093(6) 0.2811(7) 0.5632(5) 0.133(5) Uani 1 1 d D U . . .
H16_2 H 0.7782 0.2687 0.5792 0.160 Uiso 1 1 calc R U . . .
C17_2 C 0.9491(5) 0.3356(7) 0.4966(6) 0.121(4) Uani 1 1 d D U . . .
H17_2 H 0.9700 0.3271 0.5208 0.146 Uiso 1 1 calc R U . . .
N18_2 N 0.9656(5) 0.3611(6) 0.4502(5) 0.119(4) Uani 1 1 d D U . . .
O19_2 O 1.0139(4) 0.3691(5) 0.4460(5) 0.118(3) Uani 1 1 d D U . . .
B20_2 B 1.0403(7) 0.3948(8) 0.3948(8) 0.111(4) Uani 1 2 d DS TU P . .
O21_2 O 0.7736(5) 0.3352(3) 0.3352(3) 0.102(4) Uani 1 2 d DS TU P . .
N22_2 N 0.8245(6) 0.3320(4) 0.3320(4) 0.100(4) Uani 1 2 d DS TU P A .
C23_2 C 0.8570(5) 0.3027(4) 0.3027(4) 0.111(5) Uani 1 2 d DS TU P . .
H23_2 H 0.8428 0.2868 0.2868 0.133 Uiso 1 2 calc R U P A .
C24_2 C 0.9139(5) 0.2914(3) 0.2914(3) 0.125(4) Uani 1 2 d DS TU P A .
C25_2 C 0.9409(6) 0.3123(4) 0.3123(4) 0.124(4) Uani 1 2 d DS TU P . .
C26_2 C 0.9975(6) 0.2977(4) 0.2977(4) 0.139(5) Uani 1 2 d DS TU P A .
C27_2 C 1.0239(7) 0.2640(4) 0.2640(4) 0.158(5) Uani 1 2 d DS TU P . .
H27_2 H 1.0613 0.2547 0.2547 0.190 Uiso 1 2 calc R U P A .
C28_2 C 0.9973(6) 0.2438(3) 0.2438(3) 0.164(5) Uani 1 2 d DS TU P A .
C29_2 C 0.9429(6) 0.2578(4) 0.2578(4) 0.147(5) Uani 1 2 d DS TU P . .
H29_2 H 0.9244 0.2441 0.2441 0.176 Uiso 1 2 calc R U P A .
C30_2 C 1.0288(8) 0.3169(6) 0.3169(6) 0.136(5) Uani 1 2 d DS TU P . .
H30_2 H 1.0658 0.3046 0.3046 0.163 Uiso 1 2 calc R U P A .
O31_2 O 1.0150(6) 0.3481(5) 0.3481(5) 0.129(4) Uani 1 2 d S TU P A .
N32_2 N 1.0563(7) 0.3577(6) 0.3577(6) 0.116(4) Uani 1 2 d S TU P . .
C45_2 C 1.0976(7) 0.3952(6) 0.3952(6) 0.106(5) Uani 1 2 d DS TU P . .
C46_2 C 1.1235(5) 0.3603(6) 0.4333(5) 0.106(4) Uani 1 1 d D U . . .
H46_2 H 1.1066 0.3349 0.4596 0.127 Uiso 1 1 calc R U . . .
C47_2 C 1.1725(5) 0.3608(6) 0.4348(6) 0.105(4) Uani 1 1 d D U . . .
H47_2 H 1.1891 0.3352 0.4609 0.126 Uiso 1 1 calc R U . . .
C48_2 C 1.1977(6) 0.3985(5) 0.3985(5) 0.087(5) Uani 1 2 d DS TU P . .
C4A_2 C 0.5223(6) 0.3636(5) 0.3636(5) 0.143(5) Uani 1 2 d DS TU P A .
O4B_2 O 0.4856(7) 0.3916(5) 0.3916(5) 0.175(6) Uani 1 2 d DS TU P . .
O4C_2 O 0.5177(6) 0.3376(4) 0.3376(4) 0.139(5) Uani 1 2 d DS TU P . .
O12A_2 O 0.8719(4) 0.3583(5) 0.4372(4) 0.093(3) Uani 1 1 d D U . . .
C15A_2 C 0.8386(7) 0.2332(8) 0.6488(5) 0.174(6) Uani 1 1 d D U . . .
O25A_2 O 0.9147(5) 0.3430(3) 0.3430(3) 0.104(4) Uani 1 2 d DS TU P A .
C28A_2 C 1.0263(8) 0.2081(9) 0.2054(9) 0.180(7) Uani 0.5 1 d D U P A -1
C28B_2 C 1.0806(10) 0.2180(14) 0.1778(13) 0.178(10) Uani 0.5 1 d D U P A -1
H28A_2 H 1.0770 0.2541 0.1556 0.266 Uiso 0.5 1 calc R U P A -1
H28B_2 H 1.0993 0.2131 0.2041 0.266 Uiso 0.5 1 calc R U P A -1
H28C_2 H 1.1005 0.1930 0.1558 0.266 Uiso 0.5 1 calc R U P A -1
C28C_2 C 0.9951(13) 0.2221(16) 0.1641(12) 0.186(10) Uani 0.5 1 d D U P A -1
H28D_2 H 0.9599 0.2159 0.1816 0.279 Uiso 0.5 1 calc R U P A -1
H28E_2 H 0.9917 0.2594 0.1453 0.279 Uiso 0.5 1 calc R U P A -1
H28F_2 H 1.0137 0.2001 0.1390 0.279 Uiso 0.5 1 calc R U P A -1
C28D_2 C 1.0281(15) 0.1528(9) 0.2409(15) 0.184(10) Uani 0.5 1 d D U P A -1
H28G_2 H 0.9921 0.1487 0.2576 0.275 Uiso 0.5 1 calc R U P A -1
H28H_2 H 1.0473 0.1269 0.2198 0.275 Uiso 0.5 1 calc R U P A -1
H28I_2 H 1.0460 0.1470 0.2681 0.275 Uiso 0.5 1 calc R U P A -1
C48A_2 C 1.2505(6) 0.4007(5) 0.4007(5) 0.078(5) Uani 1 2 d DS TU P . .
O48B_2 O 1.2712(4) 0.3662(4) 0.4355(4) 0.077(3) Uani 1 1 d D U . . .
C2_2c C 0.6303(6) 0.3947(4) 0.3947(4) 0.109(5) Uani 0.26(4) 2 d DS TU P A 3
H2_2c H 0.6329 0.4150 0.4150 0.131 Uiso 0.26(4) 2 calc R U P A 3
C3_2c C 0.5808(6) 0.3940(5) 0.3940(5) 0.112(5) Uani 0.26(4) 2 d DS TU P A 3
H3_2c H 0.5502 0.4137 0.4137 0.134 Uiso 0.26(4) 2 calc R U P A 3
C5_2c C 0.6213(7) 0.3361(4) 0.3361(4) 0.109(5) Uani 0.26(4) 2 d DS TU P A 3
H5_2c H 0.6186 0.3158 0.3158 0.131 Uiso 0.26(4) 2 calc R U P A 3
C6_2c C 0.6703(6) 0.3373(4) 0.3373(4) 0.106(5) Uani 0.26(4) 2 d DS TU P A 3
H6_2c H 0.7008 0.3176 0.3176 0.127 Uiso 0.26(4) 2 calc R U P A 3
C15B_2a C 0.8890(10) 0.1924(14) 0.6589(13) 0.180(9) Uani 0.606(17) 1 d D U P B 1
H15A_2a H 0.8821 0.1714 0.6954 0.270 Uiso 0.606(17) 1 calc R U P B 1
H15B_2a H 0.9009 0.1692 0.6350 0.270 Uiso 0.606(17) 1 calc R U P B 1
H15C_2a H 0.9163 0.2103 0.6528 0.270 Uiso 0.606(17) 1 calc R U P B 1
C15B_2b C 0.851(2) 0.1751(10) 0.6485(17) 0.183(8) Uani 0.394(17) 1 d D U P B 2
H15A_2b H 0.8865 0.1645 0.6271 0.275 Uiso 0.394(17) 1 calc R U P B 2
H15B_2b H 0.8479 0.1531 0.6846 0.275 Uiso 0.394(17) 1 calc R U P B 2
H15C_2b H 0.8255 0.1706 0.6336 0.275 Uiso 0.394(17) 1 calc R U P B 2
C15C_2a C 0.7968(14) 0.2024(16) 0.6625(13) 0.179(8) Uani 0.606(17) 1 d D U P B 1
H15D_2a H 0.7635 0.2270 0.6566 0.268 Uiso 0.606(17) 1 calc R U P B 1
H15E_2a H 0.8087 0.1777 0.6401 0.268 Uiso 0.606(17) 1 calc R U P B 1
H15F_2a H 0.7917 0.1828 0.6996 0.268 Uiso 0.606(17) 1 calc R U P B 1
C15D_2a C 0.8172(15) 0.2716(12) 0.6846(11) 0.178(8) Uani 0.606(17) 1 d D U P B 1
H15G_2a H 0.7849 0.2968 0.6764 0.267 Uiso 0.606(17) 1 calc R U P B 1
H15H_2a H 0.8095 0.2518 0.7215 0.267 Uiso 0.606(17) 1 calc R U P B 1
H15I_2a H 0.8437 0.2906 0.6786 0.267 Uiso 0.606(17) 1 calc R U P B 1
C15C_2b C 0.7827(11) 0.249(2) 0.6822(14) 0.172(9) Uani 0.394(17) 1 d D U P B 2
H15D_2b H 0.7796 0.2263 0.7179 0.258 Uiso 0.394(17) 1 calc R U P B 2
H15E_2b H 0.7752 0.2859 0.6838 0.258 Uiso 0.394(17) 1 calc R U P B 2
H15F_2b H 0.7575 0.2460 0.6664 0.258 Uiso 0.394(17) 1 calc R U P B 2
C15D_2b C 0.8759(19) 0.238(2) 0.6764(15) 0.175(8) Uani 0.394(17) 1 d D U P B 2
H15G_2b H 0.9124 0.2282 0.6562 0.263 Uiso 0.394(17) 1 calc R U P B 2
H15H_2b H 0.8676 0.2747 0.6785 0.263 Uiso 0.394(17) 1 calc R U P B 2
H15I_2b H 0.8716 0.2149 0.7120 0.263 Uiso 0.394(17) 1 calc R U P B 2
O1_3 O 0.3851(3) 0.3851(3) 0.3851(3) 0.057(7) Uani 1 6 d S T P . .

loop_
_atom_site_aniso_label
_atom_site_aniso_U_11
_atom_site_aniso_U_22
_atom_site_aniso_U_33
_atom_site_aniso_U_23
_atom_site_aniso_U_13
_atom_site_aniso_U_12
Zn1_1 0.0481(19) 0.1081(18) 0.1081(18) -0.0314(18) -0.0242(10) -0.0242(10)
Zn2_1 0.0460(19) 0.1014(18) 0.1014(18) -0.0506(18) -0.0178(9) -0.0178(9)
Zn3_1 0.122(3) 0.122(3) 0.122(3) -0.0578(16) -0.0578(16) -0.0578(16)
Zn4_1 0.0650(19) 0.0815(15) 0.0815(15) -0.0334(15) -0.0318(9) -0.0318(9)
C2_2 0.058(7) 0.142(8) 0.145(8) -0.063(8) -0.023(6) -0.023(5)
C3_2 0.060(8) 0.147(8) 0.147(8) -0.064(8) -0.025(6) -0.024(5)
C5_2 0.063(7) 0.146(8) 0.143(8) -0.066(8) -0.027(6) -0.028(5)
C6_2 0.060(7) 0.142(8) 0.141(8) -0.067(8) -0.025(6) -0.027(5)
C1_2 0.056(6) 0.139(6) 0.139(6) -0.066(7) -0.024(4) -0.024(4)
C4_2 0.064(7) 0.152(7) 0.152(7) -0.066(8) -0.028(4) -0.028(4)
B7_2 0.057(6) 0.134(5) 0.134(5) -0.068(6) -0.022(3) -0.022(3)
O8_2 0.055(5) 0.128(6) 0.125(6) -0.055(6) -0.022(5) -0.036(5)
N9_2 0.056(6) 0.124(8) 0.116(7) -0.045(6) -0.019(6) -0.039(6)
C10_2 0.058(6) 0.145(9) 0.117(7) -0.041(7) -0.018(6) -0.044(6)
C11_2 0.066(6) 0.171(8) 0.112(7) -0.023(6) -0.024(5) -0.061(6)
C12_2 0.065(6) 0.163(8) 0.103(7) -0.024(6) -0.023(5) -0.059(6)
C13_2 0.072(6) 0.187(8) 0.113(7) -0.016(6) -0.034(6) -0.069(6)
C14_2 0.084(7) 0.219(10) 0.121(8) -0.003(7) -0.040(6) -0.074(7)
C15_2 0.095(7) 0.233(10) 0.131(7) 0.000(7) -0.041(6) -0.078(7)
C16_2 0.079(7) 0.209(10) 0.122(7) -0.008(7) -0.030(6) -0.076(7)
C17_2 0.071(7) 0.188(9) 0.124(8) -0.016(7) -0.036(6) -0.067(6)
N18_2 0.069(6) 0.185(9) 0.126(7) -0.021(7) -0.037(6) -0.067(6)
O19_2 0.067(6) 0.178(7) 0.134(6) -0.023(6) -0.036(5) -0.066(5)
B20_2 0.059(7) 0.145(6) 0.145(6) -0.029(7) -0.039(4) -0.039(4)
O21_2 0.054(6) 0.144(6) 0.144(6) -0.087(7) -0.023(3) -0.023(3)
N22_2 0.050(7) 0.145(6) 0.145(6) -0.094(8) -0.022(4) -0.022(4)
C23_2 0.057(7) 0.155(7) 0.155(7) -0.101(8) -0.017(4) -0.017(4)
C24_2 0.060(7) 0.173(7) 0.173(7) -0.112(8) -0.016(4) -0.016(4)
C25_2 0.055(7) 0.172(6) 0.172(6) -0.101(7) -0.017(4) -0.017(4)
C26_2 0.059(7) 0.191(7) 0.191(7) -0.106(8) -0.018(4) -0.018(4)
C27_2 0.078(9) 0.210(8) 0.210(8) -0.124(9) -0.014(4) -0.014(4)
C28_2 0.085(9) 0.215(8) 0.215(8) -0.133(9) -0.012(4) -0.012(4)
C29_2 0.077(8) 0.196(8) 0.196(8) -0.130(9) -0.011(4) -0.011(4)
C30_2 0.058(8) 0.186(7) 0.186(7) -0.088(8) -0.023(4) -0.023(4)
O31_2 0.058(7) 0.176(6) 0.176(6) -0.073(8) -0.029(4) -0.029(4)
N32_2 0.049(7) 0.158(6) 0.158(6) -0.049(7) -0.032(4) -0.032(4)
C45_2 0.061(7) 0.135(6) 0.135(6) -0.016(8) -0.041(5) -0.041(5)
C46_2 0.061(7) 0.131(8) 0.137(8) -0.004(8) -0.042(6) -0.050(6)
C47_2 0.067(7) 0.126(8) 0.132(8) 0.000(7) -0.047(6) -0.047(6)
C48_2 0.064(8) 0.109(6) 0.109(6) -0.015(8) -0.041(5) -0.041(5)
C4A_2 0.075(7) 0.189(7) 0.189(7) -0.069(9) -0.036(4) -0.036(4)
O4B_2 0.087(9) 0.226(9) 0.226(9) -0.087(10) -0.032(5) -0.032(5)
O4C_2 0.074(8) 0.184(8) 0.184(8) -0.061(10) -0.041(5) -0.041(5)
O12A_2 0.067(6) 0.137(8) 0.094(7) -0.034(6) -0.018(6) -0.046(6)
C15A_2 0.117(9) 0.253(12) 0.141(8) 0.009(8) -0.045(8) -0.074(9)
O25A_2 0.034(7) 0.153(7) 0.153(7) -0.084(8) -0.017(4) -0.017(4)
C28A_2 0.106(11) 0.228(11) 0.222(11) -0.140(11) -0.013(8) -0.006(8)
C28B_2 0.101(13) 0.226(19) 0.212(18) -0.131(16) -0.013(11) 0.004(12)
C28C_2 0.108(17) 0.25(2) 0.215(15) -0.144(15) -0.010(12) -0.005(14)
C28D_2 0.120(19) 0.223(14) 0.226(17) -0.139(13) -0.021(14) -0.004(11)
C48A_2 0.063(8) 0.096(6) 0.096(6) -0.019(7) -0.036(5) -0.036(5)
O48B_2 0.066(6) 0.097(7) 0.087(7) -0.016(6) -0.034(5) -0.037(5)
C2_2c 0.059(7) 0.144(7) 0.144(7) -0.065(8) -0.023(4) -0.023(4)
C3_2c 0.060(8) 0.147(7) 0.147(7) -0.064(9) -0.024(4) -0.024(4)
C5_2c 0.063(7) 0.145(7) 0.145(7) -0.064(9) -0.028(4) -0.028(4)
C6_2c 0.061(8) 0.142(7) 0.142(7) -0.066(8) -0.026(4) -0.026(4)
C15B_2a 0.117(12) 0.256(16) 0.151(13) 0.010(12) -0.048(10) -0.071(11)
C15B_2b 0.128(14) 0.253(14) 0.150(14) 0.006(11) -0.040(13) -0.075(11)
C15C_2a 0.119(12) 0.253(15) 0.146(13) 0.013(12) -0.040(11) -0.079(11)
C15D_2a 0.123(14) 0.261(15) 0.138(12) 0.002(11) -0.045(11) -0.073(12)
C15C_2b 0.116(12) 0.255(17) 0.135(13) 0.007(12) -0.041(10) -0.079(12)
C15D_2b 0.119(13) 0.257(17) 0.141(13) 0.005(12) -0.047(11) -0.074(13)
O1_3 0.068(8) 0.068(8) 0.068(8) -0.032(6) -0.032(6) -0.032(6)

loop_
_atom_type_symbol
_atom_type_description
_atom_type_scat_dispersion_real
_atom_type_scat_dispersion_imag
_atom_type_scat_source
C C 0.0033 0.0016 'International Tables Vol C Tables 4.2.6.8 and 6.1.1.4'
H H 0.0000 0.0000 'International Tables Vol C Tables 4.2.6.8 and 6.1.1.4'
N N 0.0061 0.0033 'International Tables Vol C Tables 4.2.6.8 and 6.1.1.4'
O O 0.0106 0.0060 'International Tables Vol C Tables 4.2.6.8 and 6.1.1.4'
Zn Zn 0.2839 1.4301 'International Tables Vol C Tables 4.2.6.8 and 6.1.1.4'
B B 0.0013 0.0007 'International Tables Vol C Tables 4.2.6.8 and 6.1.1.4'

loop_
_geom_angle_atom_site_label_1
_geom_angle_atom_site_label_2
_geom_angle_atom_site_label_3
_geom_angle
_geom_angle_site_symmetry_1
_geom_angle_site_symmetry_3
N18_2 Zn1_1 N18_2 87.3(8) . 11
N18_2 Zn1_1 O12A_2 83.3(4) . .
N18_2 Zn1_1 O12A_2 136.2(6) 11 .
N18_2 Zn1_1 O12A_2 136.2(6) . 11
N18_2 Zn1_1 O12A_2 83.3(4) 11 11
O12A_2 Zn1_1 O12A_2 74.8(6) . 11
N18_2 Zn1_1 O31_2 84.0(6) . .
N18_2 Zn1_1 O31_2 84.0(6) 11 .
O12A_2 Zn1_1 O31_2 136.8(4) . .
O12A_2 Zn1_1 O31_2 136.8(4) 11 .
N18_2 Zn1_1 O25A_2 134.8(4) . .
N18_2 Zn1_1 O25A_2 134.8(4) 11 .
O12A_2 Zn1_1 O25A_2 75.5(4) . .
O12A_2 Zn1_1 O25A_2 75.5(4) 11 .
O31_2 Zn1_1 O25A_2 85.0(6) . .
N18_2 Zn1_1 Zn2_1 128.2(3) . .
N18_2 Zn1_1 Zn2_1 128.2(3) 11 .
O12A_2 Zn1_1 Zn2_1 45.0(3) . .
O12A_2 Zn1_1 Zn2_1 45.0(3) 11 .
O31_2 Zn1_1 Zn2_1 129.5(5) . .
O25A_2 Zn1_1 Zn2_1 44.5(4) . .
N9_2 Zn2_1 N9_2 89.8(7) 11 .
N9_2 Zn2_1 O25A_2 132.6(4) 11 .
N9_2 Zn2_1 O25A_2 132.6(4) . .
N9_2 Zn2_1 O12A_2 82.9(4) 11 11
N9_2 Zn2_1 O12A_2 137.3(5) . 11
O25A_2 Zn2_1 O12A_2 77.7(4) . 11
N9_2 Zn2_1 O12A_2 137.3(5) 11 .
N9_2 Zn2_1 O12A_2 82.9(4) . .
O25A_2 Zn2_1 O12A_2 77.7(4) . .
O12A_2 Zn2_1 O12A_2 75.0(6) 11 .
N9_2 Zn2_1 N22_2 83.9(4) 11 .
N9_2 Zn2_1 N22_2 83.9(4) . .
O25A_2 Zn2_1 N22_2 81.3(6) . .
O12A_2 Zn2_1 N22_2 136.3(4) 11 .
O12A_2 Zn2_1 N22_2 136.3(4) . .
N9_2 Zn2_1 Zn1_1 127.9(3) 11 .
N9_2 Zn2_1 Zn1_1 127.9(3) . .
O25A_2 Zn2_1 Zn1_1 47.2(4) . .
O12A_2 Zn2_1 Zn1_1 45.1(3) 11 .
O12A_2 Zn2_1 Zn1_1 45.1(3) . .
N22_2 Zn2_1 Zn1_1 128.5(4) . .
O4B_2 Zn3_1 O4B_2 115.7(5) 3 2
O4B_2 Zn3_1 O4B_2 115.7(5) 3 .
O4B_2 Zn3_1 O4B_2 115.7(5) 2 .
O4B_2 Zn3_1 O1_3 102.2(7) 3 .
O4B_2 Zn3_1 O1_3 102.2(7) 2 .
O4B_2 Zn3_1 O1_3 102.1(7) . .
O4B_2 Zn3_1 Zn4_1 117.3(5) 3 .
O4B_2 Zn3_1 Zn4_1 117.3(5) 2 .
O4B_2 Zn3_1 Zn4_1 66.0(7) . .
O1_3 Zn3_1 Zn4_1 36.14(6) . .
O4B_2 Zn3_1 Zn4_1 66.0(7) 3 3
O4B_2 Zn3_1 Zn4_1 117.3(6) 2 3
O4B_2 Zn3_1 Zn4_1 117.3(5) . 3
O1_3 Zn3_1 Zn4_1 36.14(6) . 3
Zn4_1 Zn3_1 Zn4_1 61.43(10) . 3
O4B_2 Zn3_1 Zn4_1 117.3(6) 3 2
O4B_2 Zn3_1 Zn4_1 66.0(7) 2 2
O4B_2 Zn3_1 Zn4_1 117.3(5) . 2
O1_3 Zn3_1 Zn4_1 36.14(6) . 2
Zn4_1 Zn3_1 Zn4_1 61.43(10) . 2
Zn4_1 Zn3_1 Zn4_1 61.43(10) 3 2
O1_3 Zn4_1 O48B_2 109.4(4) . 12_554
O1_3 Zn4_1 O48B_2 109.4(4) . 2_545
O48B_2 Zn4_1 O48B_2 104.2(6) 12_554 2_545
O1_3 Zn4_1 O4C_2 121.5(7) . .
O48B_2 Zn4_1 O4C_2 105.5(4) 12_554 .
O48B_2 Zn4_1 O4C_2 105.5(4) 2_545 .
O1_3 Zn4_1 Zn3_1 37.0(5) . .
O48B_2 Zn4_1 Zn3_1 125.2(3) 12_554 .
O48B_2 Zn4_1 Zn3_1 125.2(3) 2_545 .
O4C_2 Zn4_1 Zn3_1 84.5(5) . .
C3_2 C2_2 C1_2 122.1(11) . .
C3_2 C2_2 H2_2 119.0 . .
C1_2 C2_2 H2_2 119.0 . .
C2_2 C3_2 C4_2 119.2(11) . .
C2_2 C3_2 H3_2 120.4 . .
C4_2 C3_2 H3_2 120.4 . .
C6_2 C5_2 C4_2 119.4(11) . .
C6_2 C5_2 H5_2 120.3 . .
C4_2 C5_2 H5_2 120.3 . .
C5_2 C6_2 C1_2 122.6(11) . .
C5_2 C6_2 H6_2 118.7 . .
C1_2 C6_2 H6_2 118.7 . .
C6_2c C1_2 C2_2c 116.4(9) . .
C6_2 C1_2 C2_2 113.2(10) . .
C6_2c C1_2 B7_2 122.9(10) . .
C6_2 C1_2 B7_2 122.8(9) . .
C2_2c C1_2 B7_2 120.7(10) . .
C2_2 C1_2 B7_2 120.7(8) . .
C5_2c C4_2 C3_2c 119.1(9) . .
C5_2 C4_2 C3_2 114.1(12) . .
C5_2c C4_2 C4A_2 120.7(11) . .
C5_2 C4_2 C4A_2 120.5(10) . .
C3_2c C4_2 C4A_2 120.2(10) . .
C3_2 C4_2 C4A_2 119.9(8) . .
O21_2 B7_2 O8_2 113.2(8) . .
O21_2 B7_2 O8_2 113.3(8) . 11
O8_2 B7_2 O8_2 112.6(15) . 11
O21_2 B7_2 C1_2 108.6(11) . .
O8_2 B7_2 C1_2 104.1(7) . .
O8_2 B7_2 C1_2 104.1(7) 11 .
N9_2 O8_2 B7_2 114.9(10) . .
C10_2 N9_2 O8_2 109.0(11) . .
C10_2 N9_2 Zn2_1 132.4(10) . .
O8_2 N9_2 Zn2_1 118.6(8) . .
N9_2 C10_2 C11_2 125.5(12) . .
N9_2 C10_2 H10_2 117.3 . .
C11_2 C10_2 H10_2 117.3 . .
C16_2 C11_2 C12_2 120.4(9) . .
C16_2 C11_2 C10_2 117.7(10) . .
C12_2 C11_2 C10_2 121.8(9) . .
O12A_2 C12_2 C11_2 122.5(10) . .
O12A_2 C12_2 C13_2 120.7(10) . .
C11_2 C12_2 C13_2 116.7(10) . .
C14_2 C13_2 C12_2 119.7(9) . .
C14_2 C13_2 C17_2 116.4(10) . .
C12_2 C13_2 C17_2 123.9(9) . .
C15_2 C14_2 C13_2 122.9(10) . .
C15_2 C14_2 H14_2 118.5 . .
C13_2 C14_2 H14_2 118.5 . .
C14_2 C15_2 C16_2 117.8(9) . .
C14_2 C15_2 C15A_2 120.4(10) . .
C16_2 C15_2 C15A_2 121.8(10) . .
C15_2 C16_2 C11_2 122.2(10) . .
C15_2 C16_2 H16_2 118.9 . .
C11_2 C16_2 H16_2 118.9 . .
N18_2 C17_2 C13_2 125.1(12) . .
N18_2 C17_2 H17_2 117.5 . .
C13_2 C17_2 H17_2 117.5 . .
C17_2 N18_2 O19_2 108.5(11) . .
C17_2 N18_2 Zn1_1 131.4(10) . .
O19_2 N18_2 Zn1_1 119.7(9) . .
N18_2 O19_2 B20_2 116.3(11) . .
O19_2 B20_2 O19_2 119(2) 11 .
O19_2 B20_2 N32_2 108.2(14) 11 .
O19_2 B20_2 N32_2 108.2(14) . .
O19_2 B20_2 C45_2 110.0(10) 11 .
O19_2 B20_2 C45_2 110.0(10) . .
N32_2 B20_2 C45_2 99.3(19) . .
N22_2 O21_2 B7_2 116.6(12) . .
C23_2 N22_2 O21_2 112.2(14) . .
C23_2 N22_2 Zn2_1 131.1(12) . .
O21_2 N22_2 Zn2_1 116.7(10) . .
N22_2 C23_2 C24_2 125.5(14) . .
N22_2 C23_2 H23_2 117.3 . .
C24_2 C23_2 H23_2 117.3 . .
C29_2 C24_2 C25_2 119.7(11) . .
C29_2 C24_2 C23_2 116.5(11) . .
C25_2 C24_2 C23_2 123.9(11) . .
O25A_2 C25_2 C24_2 119.8(12) . .
O25A_2 C25_2 C26_2 122.6(12) . .
C24_2 C25_2 C26_2 117.6(11) . .
C27_2 C26_2 C25_2 119.9(11) . .
C27_2 C26_2 C30_2 118.2(13) . .
C25_2 C26_2 C30_2 121.9(12) . .
C28_2 C27_2 C26_2 122.2(12) . .
C28_2 C27_2 H27_2 118.9 . .
C26_2 C27_2 H27_2 118.9 . .
C29_2 C28_2 C27_2 118.3(11) . .
C29_2 C28_2 C28A_2 119.3(12) . .
C27_2 C28_2 C28A_2 122.4(12) . .
C28_2 C29_2 C24_2 122.4(11) . .
C28_2 C29_2 H29_2 118.8 . .
C24_2 C29_2 H29_2 118.8 . .
O31_2 C30_2 C26_2 131.3(19) . .
O31_2 C30_2 H30_2 114.3 . .
C26_2 C30_2 H30_2 114.3 . .
C30_2 O31_2 N32_2 115.0(18) . .
C30_2 O31_2 Zn1_1 125.9(15) . .
N32_2 O31_2 Zn1_1 119.0(15) . .
O31_2 N32_2 B20_2 115.4(17) . .
C46_2 C45_2 C46_2 114.7(13) 11 .
C46_2 C45_2 B20_2 122.5(7) 11 .
C46_2 C45_2 B20_2 122.5(7) . .
C47_2 C46_2 C45_2 123.3(11) . .
C47_2 C46_2 H46_2 118.4 . .
C45_2 C46_2 H46_2 118.4 . .
C46_2 C47_2 C48_2 120.2(11) . .
C46_2 C47_2 H47_2 119.9 . .
C48_2 C47_2 H47_2 119.9 . .
C47_2 C48_2 C47_2 118.2(13) . 11
C47_2 C48_2 C48A_2 120.9(6) . .
C47_2 C48_2 C48A_2 120.9(6) 11 .
O4C_2 C4A_2 O4B_2 127.0(15) . .
O4C_2 C4A_2 C4_2 120.7(14) . .
O4B_2 C4A_2 C4_2 112.3(13) . .
C4A_2 O4B_2 Zn3_1 149.6(16) . .
C4A_2 O4C_2 Zn4_1 112.9(12) . .
C12_2 O12A_2 Zn2_1 133.6(8) . .
C12_2 O12A_2 Zn1_1 133.9(8) . .
Zn2_1 O12A_2 Zn1_1 89.9(4) . .
C15B_2a C15A_2 C15_2 112.3(14) . .
C15C_2b C15A_2 C15_2 112.5(17) . .
C15C_2b C15A_2 C15B_2b 109.0(19) . .
C15_2 C15A_2 C15B_2b 110.0(17) . .
C15B_2a C15A_2 C15C_2a 106.4(17) . .
C15_2 C15A_2 C15C_2a 112.5(14) . .
C15B_2a C15A_2 C15D_2a 112.9(17) . .
C15_2 C15A_2 C15D_2a 105.8(14) . .
C15C_2a C15A_2 C15D_2a 106.8(17) . .
C15C_2b C15A_2 C15D_2b 106.6(19) . .
C15_2 C15A_2 C15D_2b 110.4(16) . .
C15B_2b C15A_2 C15D_2b 108(2) . .
C25_2 O25A_2 Zn2_1 138.6(11) . .
C25_2 O25A_2 Zn1_1 133.2(10) . .
Zn2_1 O25A_2 Zn1_1 88.2(6) . .
C28B_2 C28A_2 C28D_2 113(2) . .
C28B_2 C28A_2 C28C_2 108.9(18) . .
C28D_2 C28A_2 C28C_2 113(2) . .
C28B_2 C28A_2 C28_2 109.0(15) . .
C28D_2 C28A_2 C28_2 103.7(16) . .
C28C_2 C28A_2 C28_2 108.9(16) . .
C28A_2 C28B_2 H28A_2 109.5 . .
C28A_2 C28B_2 H28B_2 109.5 . .
H28A_2 C28B_2 H28B_2 109.5 . .
C28A_2 C28B_2 H28C_2 109.5 . .
H28A_2 C28B_2 H28C_2 109.5 . .
H28B_2 C28B_2 H28C_2 109.5 . .
C28A_2 C28C_2 H28D_2 109.5 . .
C28A_2 C28C_2 H28E_2 109.5 . .
H28D_2 C28C_2 H28E_2 109.5 . .
C28A_2 C28C_2 H28F_2 109.5 . .
H28D_2 C28C_2 H28F_2 109.5 . .
H28E_2 C28C_2 H28F_2 109.5 . .
C28A_2 C28D_2 H28G_2 109.5 . .
C28A_2 C28D_2 H28H_2 109.5 . .
H28G_2 C28D_2 H28H_2 109.5 . .
C28A_2 C28D_2 H28I_2 109.5 . .
H28G_2 C28D_2 H28I_2 109.5 . .
H28H_2 C28D_2 H28I_2 109.5 . .
O48B_2 C48A_2 O48B_2 125.2(14) 11 .
O48B_2 C48A_2 C48_2 117.4(7) 11 .
O48B_2 C48A_2 C48_2 117.4(7) . .
C48A_2 O48B_2 Zn4_1 131.2(9) . 3_655
C3_2c C2_2c C1_2 122.1(11) . .
C3_2c C2_2c H2_2c 119.0 . .
C1_2 C2_2c H2_2c 119.0 . .
C2_2c C3_2c C4_2 120.0(11) . .
C2_2c C3_2c H3_2c 120.0 . .
C4_2 C3_2c H3_2c 120.0 . .
C6_2c C5_2c C4_2 120.0(11) . .
C6_2c C5_2c H5_2c 120.0 . .
C4_2 C5_2c H5_2c 120.0 . .
C5_2c C6_2c C1_2 122.5(11) . .
C5_2c C6_2c H6_2c 118.8 . .
C1_2 C6_2c H6_2c 118.8 . .
C15A_2 C15B_2a H15A_2a 109.5 . .
C15A_2 C15B_2a H15B_2a 109.5 . .
H15A_2a C15B_2a H15B_2a 109.5 . .
C15A_2 C15B_2a H15C_2a 109.5 . .
H15A_2a C15B_2a H15C_2a 109.5 . .
H15B_2a C15B_2a H15C_2a 109.5 . .
C15A_2 C15B_2b H15A_2b 109.5 . .
C15A_2 C15B_2b H15B_2b 109.5 . .
H15A_2b C15B_2b H15B_2b 109.5 . .
C15A_2 C15B_2b H15C_2b 109.5 . .
H15A_2b C15B_2b H15C_2b 109.5 . .
H15B_2b C15B_2b H15C_2b 109.5 . .
C15A_2 C15C_2a H15D_2a 109.5 . .
C15A_2 C15C_2a H15E_2a 109.5 . .
H15D_2a C15C_2a H15E_2a 109.5 . .
C15A_2 C15C_2a H15F_2a 109.5 . .
H15D_2a C15C_2a H15F_2a 109.5 . .
H15E_2a C15C_2a H15F_2a 109.5 . .
C15A_2 C15D_2a H15G_2a 109.5 . .
C15A_2 C15D_2a H15H_2a 109.5 . .
H15G_2a C15D_2a H15H_2a 109.5 . .
C15A_2 C15D_2a H15I_2a 109.5 . .
H15G_2a C15D_2a H15I_2a 109.5 . .
H15H_2a C15D_2a H15I_2a 109.5 . .
C15A_2 C15C_2b H15D_2b 109.5 . .
C15A_2 C15C_2b H15E_2b 109.5 . .
H15D_2b C15C_2b H15E_2b 109.5 . .
C15A_2 C15C_2b H15F_2b 109.5 . .
H15D_2b C15C_2b H15F_2b 109.5 . .
H15E_2b C15C_2b H15F_2b 109.5 . .
C15A_2 C15D_2b H15G_2b 109.5 . .
C15A_2 C15D_2b H15H_2b 109.5 . .
H15G_2b C15D_2b H15H_2b 109.5 . .
C15A_2 C15D_2b H15I_2b 109.5 . .
H15G_2b C15D_2b H15I_2b 109.5 . .
H15H_2b C15D_2b H15I_2b 109.5 . .
Zn4_1 O1_3 Zn4_1 112.0(5) . 3
Zn4_1 O1_3 Zn4_1 112.0(5) . 2
Zn4_1 O1_3 Zn4_1 112.0(5) 3 2
Zn4_1 O1_3 Zn3_1 106.8(5) . .
Zn4_1 O1_3 Zn3_1 106.9(5) 3 .
Zn4_1 O1_3 Zn3_1 106.9(5) 2 .

loop_
_geom_bond_atom_site_label_1
_geom_bond_atom_site_label_2
_geom_bond_distance
_geom_bond_site_symmetry_2
Zn1_1 N18_2 2.074(14) .
Zn1_1 N18_2 2.074(14) 11
Zn1_1 O12A_2 2.089(10) .
Zn1_1 O12A_2 2.089(10) 11
Zn1_1 O31_2 2.106(17) .
Zn1_1 O25A_2 2.166(14) .
Zn1_1 Zn2_1 2.948(4) .
Zn2_1 N9_2 2.062(13) 11
Zn2_1 N9_2 2.062(13) .
Zn2_1 O25A_2 2.068(13) .
Zn2_1 O12A_2 2.084(10) 11
Zn2_1 O12A_2 2.084(10) .
Zn2_1 N22_2 2.138(16) .
Zn3_1 O4B_2 1.783(17) 3
Zn3_1 O4B_2 1.783(17) 2
Zn3_1 O4B_2 1.783(17) .
Zn3_1 O1_3 1.964(19) .
Zn3_1 Zn4_1 3.122(4) .
Zn3_1 Zn4_1 3.122(4) 3
Zn3_1 Zn4_1 3.122(4) 2
Zn4_1 O1_3 1.924(6) .
Zn4_1 O48B_2 1.935(9) 12_554
Zn4_1 O48B_2 1.935(9) 2_545
Zn4_1 O4C_2 2.006(15) .
C2_2 C3_2 1.387(9) .
C2_2 C1_2 1.409(9) .
C2_2 H2_2 0.9500 .
C3_2 C4_2 1.411(11) .
C3_2 H3_2 0.9500 .
C5_2 C6_2 1.385(9) .
C5_2 C4_2 1.392(11) .
C5_2 H5_2 0.9500 .
C6_2 C1_2 1.396(9) .
C6_2 H6_2 0.9500 .
C1_2 C6_2c 1.392(9) .
C1_2 C2_2c 1.401(9) .
C1_2 B7_2 1.599(8) .
C4_2 C5_2c 1.386(11) .
C4_2 C3_2c 1.396(11) .
C4_2 C4A_2 1.508(9) .
B7_2 O21_2 1.46(2) .
B7_2 O8_2 1.459(13) .
B7_2 O8_2 1.459(13) 11
O8_2 N9_2 1.389(13) .
N9_2 C10_2 1.274(7) .
C10_2 C11_2 1.449(10) .
C10_2 H10_2 0.9500 .
C11_2 C16_2 1.409(10) .
C11_2 C12_2 1.437(11) .
C12_2 O12A_2 1.283(13) .
C12_2 C13_2 1.441(11) .
C13_2 C14_2 1.411(10) .
C13_2 C17_2 1.451(10) .
C14_2 C15_2 1.385(10) .
C14_2 H14_2 0.9500 .
C15_2 C16_2 1.391(10) .
C15_2 C15A_2 1.537(6) .
C16_2 H16_2 0.9500 .
C17_2 N18_2 1.263(7) .
C17_2 H17_2 0.9500 .
N18_2 O19_2 1.393(13) .
O19_2 B20_2 1.434(15) .
B20_2 O19_2 1.434(15) 11
B20_2 N32_2 1.55(4) .
B20_2 C45_2 1.598(9) .
O21_2 N22_2 1.362(16) .
N22_2 C23_2 1.268(7) .
C23_2 C24_2 1.450(11) .
C23_2 H23_2 0.9500 .
C24_2 C29_2 1.406(10) .
C24_2 C25_2 1.426(12) .
C25_2 O25A_2 1.279(16) .
C25_2 C26_2 1.435(12) .
C26_2 C27_2 1.397(10) .
C26_2 C30_2 1.459(11) .
C27_2 C28_2 1.387(10) .
C27_2 H27_2 0.9500 .
C28_2 C29_2 1.381(10) .
C28_2 C28A_2 1.540(6) .
C29_2 H29_2 0.9500 .
C30_2 O31_2 1.30(3) .
C30_2 H30_2 0.9500 .
O31_2 N32_2 1.38(2) .
C45_2 C46_2 1.394(8) 11
C45_2 C46_2 1.394(8) .
C46_2 C47_2 1.380(8) .
C46_2 H46_2 0.9500 .
C47_2 C48_2 1.386(10) .
C47_2 H47_2 0.9500 .
C48_2 C47_2 1.386(10) 11
C48_2 C48A_2 1.508(11) .
C4A_2 O4C_2 1.232(14) .
C4A_2 O4B_2 1.265(16) .
C15A_2 C15B_2a 1.524(15) .
C15A_2 C15C_2b 1.527(16) .
C15A_2 C15B_2b 1.537(16) .
C15A_2 C15C_2a 1.538(15) .
C15A_2 C15D_2a 1.539(16) .
C15A_2 C15D_2b 1.539(16) .
C28A_2 C28B_2 1.519(16) .
C28A_2 C28D_2 1.522(17) .
C28A_2 C28C_2 1.535(16) .
C28B_2 H28A_2 0.9800 .
C28B_2 H28B_2 0.9800 .
C28B_2 H28C_2 0.9800 .
C28C_2 H28D_2 0.9800 .
C28C_2 H28E_2 0.9800 .
C28C_2 H28F_2 0.9800 .
C28D_2 H28G_2 0.9800 .
C28D_2 H28H_2 0.9800 .
C28D_2 H28I_2 0.9800 .
C48A_2 O48B_2 1.254(9) 11
C48A_2 O48B_2 1.254(9) .
O48B_2 Zn4_1 1.935(9) 3_655
C2_2c C3_2c 1.384(9) .
C2_2c H2_2c 0.9500 .
C3_2c H3_2c 0.9500 .
C5_2c C6_2c 1.384(9) .
C5_2c H5_2c 0.9500 .
C6_2c H6_2c 0.9500 .
C15B_2a H15A_2a 0.9800 .
C15B_2a H15B_2a 0.9800 .
C15B_2a H15C_2a 0.9800 .
C15B_2b H15A_2b 0.9800 .
C15B_2b H15B_2b 0.9800 .
C15B_2b H15C_2b 0.9800 .
C15C_2a H15D_2a 0.9800 .
C15C_2a H15E_2a 0.9800 .
C15C_2a H15F_2a 0.9800 .
C15D_2a H15G_2a 0.9800 .
C15D_2a H15H_2a 0.9800 .
C15D_2a H15I_2a 0.9800 .
C15C_2b H15D_2b 0.9800 .
C15C_2b H15E_2b 0.9800 .
C15C_2b H15F_2b 0.9800 .
C15D_2b H15G_2b 0.9800 .
C15D_2b H15H_2b 0.9800 .
C15D_2b H15I_2b 0.9800 .
O1_3 Zn4_1 1.924(6) 3
O1_3 Zn4_1 1.924(6) 2
